data_7116216
loop_
_publ_author_name
'Zhang, Zhe-Yu'
'Peng, Jun'
'Shi, Zhen-Yu'
'Zhou, Wan-Li'
'Khan, Shifa Ullah'
'Liu, Hong-Sheng'

_publ_section_title
;
 Antimony-dependent expansion for the Keggin heteropolyniobate family.
;
_journal_issue 15
_journal_name_full 'Chemical communications (Cambridge, England)'
_journal_page_first 3091
_journal_page_last 3093
_journal_paper_doi 10.1039/c4cc09612f
_journal_volume 51
_journal_year 2015
_chemical_formula_moiety 'H As Nb12 O40 Sb2, 4(C4 H18 Cu N4 O), 22(H2 O)'
_chemical_formula_sum 'C16 H117 As Cu4 N16 Nb12 O66 Sb2'
_chemical_formula_weight 3277.76
_chemical_name_systematic
; 
 ? 
;
_chemical_properties_physical Efflorescent
_space_group_IT_number 88
_symmetry_cell_setting tetragonal
_symmetry_space_group_name_Hall '-I 4ad'
_symmetry_space_group_name_H-M 'I 41/a :2'
_atom_sites_solution_hydrogens geom
_atom_sites_solution_primary direct
_atom_sites_solution_secondary difmap
_audit_block_doi 10.5517/cc138bqf
_audit_creation_method SHELXL-97
_audit_update_record
;
2014-08-23 deposited with the CCDC.
2015-01-02 downloaded from the CCDC.
;
_cell_angle_alpha 90.00
_cell_angle_beta 90.00
_cell_angle_gamma 90.00
_cell_formula_units_Z 4
_cell_length_a 25.6050(5)
_cell_length_b 25.6050(5)
_cell_length_c 16.1890(5)
_cell_measurement_temperature 293(2)
_cell_volume 10613.8(4)
_computing_cell_refinement 'Bruker SMART'
_computing_data_collection 'Bruker SMART'
_computing_data_reduction 'Bruker SAINT'
_computing_molecular_graphics 'Bruker SHELXTL'
_computing_publication_material 'Bruker SHELXTL'
_computing_structure_refinement 'SHELXL-97 (Sheldrick, 1997)'
_computing_structure_solution 'SHELXS-97 (Sheldrick, 1990)'
_diffrn_ambient_temperature 293(2)
_diffrn_measured_fraction_theta_full 0.998
_diffrn_measured_fraction_theta_max 0.998
_diffrn_measurement_device_type 'CCD area detector'
_diffrn_measurement_method 'phi and omega scans'
_diffrn_radiation_monochromator graphite
_diffrn_radiation_source 'fine-focus sealed tube'
_diffrn_radiation_type MoK\a
_diffrn_radiation_wavelength 0.71069
_diffrn_reflns_av_R_equivalents 0.0343
_diffrn_reflns_av_sigmaI/netI 0.0295
_diffrn_reflns_limit_h_max 25
_diffrn_reflns_limit_h_min -30
_diffrn_reflns_limit_k_max 22
_diffrn_reflns_limit_k_min -30
_diffrn_reflns_limit_l_max 19
_diffrn_reflns_limit_l_min -15
_diffrn_reflns_number 18769
_diffrn_reflns_theta_full 24.99
_diffrn_reflns_theta_max 24.99
_diffrn_reflns_theta_min 3.18
_exptl_absorpt_coefficient_mu 2.927
_exptl_absorpt_correction_T_max 0.839
_exptl_absorpt_correction_T_min 0.618
_exptl_absorpt_correction_type multi-scan
_exptl_absorpt_process_details SADABS
_exptl_crystal_colour blue
_exptl_crystal_density_diffrn 2.051
_exptl_crystal_density_method 'not measured'
_exptl_crystal_description platelet
_exptl_crystal_F_000 6384
_exptl_crystal_size_max 0.17
_exptl_crystal_size_mid 0.14
_exptl_crystal_size_min 0.06
_refine_diff_density_max 2.238
_refine_diff_density_min -0.589
_refine_diff_density_rms 0.164
_refine_ls_extinction_method none
_refine_ls_goodness_of_fit_ref 1.071
_refine_ls_hydrogen_treatment mixed
_refine_ls_matrix_type full
_refine_ls_number_parameters 287
_refine_ls_number_reflns 4641
_refine_ls_number_restraints 30
_refine_ls_restrained_S_all 1.080
_refine_ls_R_factor_all 0.0514
_refine_ls_R_factor_gt 0.0402
_refine_ls_shift/su_max 0.001
_refine_ls_shift/su_mean 0.000
_refine_ls_structure_factor_coef Fsqd
_refine_ls_weighting_details 'calc w=1/[\s^2^(Fo^2^)+(0.0598P)^2^+167.8265P] where P=(Fo^2^+2Fc^2^)/3'
_refine_ls_weighting_scheme calc
_refine_ls_wR_factor_gt 0.1207
_refine_ls_wR_factor_ref 0.1295
_reflns_number_gt 3861
_reflns_number_total 4641
_reflns_threshold_expression >2sigma(I)
_cod_data_source_file c4cc09612f2.cif
_cod_data_source_block shelxl
_cod_depositor_comments
;
The following automatic conversions were performed:

'_symmetry_cell_setting' value 'Tetragonal' changed to 'tetragonal'
according to
/usr/data/users/saulius/crontab/automatic-downloads/rss-feeds/RSC/lib/dictionaries/cif_core.dic
dictionary named 'cif_core.dic' version 2.4.2 from
2011-04-26.

'_exptl_absorpt_correction_type' value 'Multi-scan'
changed to 'multi-scan' according to
/usr/data/users/saulius/crontab/automatic-downloads/rss-feeds/RSC/lib/dictionaries/cif_core.dic
dictionary named 'cif_core.dic' version 2.4.2 from 2011-04-26.

Automatic conversion script
Id: cif_fix_values 2935 2014-11-11 08:27:57Z andrius 

 Adding full bibliography for 7116213--7116221.cif.
;
_cod_original_sg_symbol_H-M I4(1)/a
_cod_database_code 7116216

loop_
_symmetry_equiv_pos_as_xyz
'x, y, z'
'-x, -y+1/2, z'
'-y+3/4, x+1/4, z+1/4'
'y+1/4, -x+1/4, z+1/4'
'x+1/2, y+1/2, z+1/2'
'-x+1/2, -y+1, z+1/2'
'-y+5/4, x+3/4, z+3/4'
'y+3/4, -x+3/4, z+3/4'
'-x, -y, -z'
'x, y-1/2, -z'
'y-3/4, -x-1/4, -z-1/4'
'-y-1/4, x-1/4, -z-1/4'
'-x+1/2, -y+1/2, -z+1/2'
'x+1/2, y, -z+1/2'
'y-1/4, -x+1/4, -z+1/4'
'-y+1/4, x+1/4, -z+1/4'

loop_
_atom_site_label
_atom_site_type_symbol
_atom_site_fract_x
_atom_site_fract_y
_atom_site_fract_z
_atom_site_U_iso_or_equiv
_atom_site_adp_type
_atom_site_occupancy
_atom_site_symmetry_multiplicity
_atom_site_calc_flag
_atom_site_refinement_flags
Cu1 Cu 0.91415(4) 0.47851(4) 0.82796(6) 0.0375(3) Uani 1 1 d .
As1 As 0.0000 0.2500 0.1250 0.0154(3) Uani 1 4 d S
Nb1 Nb -0.04088(2) 0.38821(2) 0.12001(4) 0.01998(17) Uani 1 1 d .
Nb2 Nb 0.04556(2) 0.34489(2) -0.02810(4) 0.02032(17) Uani 1 1 d .
Nb3 Nb -0.08965(2) 0.30549(2) -0.02720(4) 0.02043(17) Uani 1 1 d .
Sb1 Sb 0.0000 0.2500 -0.14455(4) 0.02414(18) Uani 1 2 d S
O1 O -0.0584(2) 0.45264(19) 0.1448(3) 0.0326(12) Uani 1 1 d .
O2 O 0.0810(2) 0.3767(2) -0.1063(3) 0.0348(12) Uani 1 1 d .
O3 O -0.1366(2) 0.3169(2) -0.1045(3) 0.0339(12) Uani 1 1 d .
O4 O -0.09013(18) 0.37141(17) 0.0283(3) 0.0249(10) Uani 1 1 d .
O5 O 0.01149(17) 0.40042(17) 0.0289(3) 0.0234(10) Uani 1 1 d .
O6 O -0.02202(17) 0.32503(17) -0.0942(3) 0.0241(10) Uani 1 1 d .
O7 O -0.05809(17) 0.23326(17) -0.0655(3) 0.0237(10) Uani 1 1 d .
O8 O 0.01791(17) 0.37736(17) 0.1964(3) 0.0240(10) Uani 1 1 d .
O9 O -0.08251(18) 0.34724(18) 0.1969(3) 0.0255(10) Uani 1 1 d .
O10 O -0.01538(16) 0.30203(16) 0.0658(3) 0.0192(9) Uani 1 1 d .
O1W O 0.9845(2) 0.4747(2) 0.9158(4) 0.0459(15) Uani 1 1 d .
C1 C 0.9770(6) 0.4138(5) 0.7261(9) 0.096(5) Uani 1 1 d .
H1A H 1.0089 0.4075 0.7567 0.115 Uiso 1 1 calc R
H1B H 0.9746 0.3874 0.6833 0.115 Uiso 1 1 calc R
C2 C 0.9803(6) 0.4614(4) 0.6896(9) 0.091(5) Uani 1 1 d .
H2A H 0.9604 0.4604 0.6387 0.109 Uiso 1 1 calc R
H2B H 1.0165 0.4677 0.6750 0.109 Uiso 1 1 calc R
C3 C 0.8531(5) 0.4953(4) 0.9712(8) 0.076(3) Uani 1 1 d .
H3A H 0.8807 0.4987 1.0120 0.091 Uiso 1 1 calc R
H3B H 0.8207 0.4882 1.0000 0.091 Uiso 1 1 calc R
C4 C 0.8483(4) 0.5442(4) 0.9242(8) 0.068(3) Uani 1 1 d .
H4A H 0.8163 0.5437 0.8922 0.082 Uiso 1 1 calc R
H4B H 0.8468 0.5735 0.9620 0.082 Uiso 1 1 calc R
N1 N 0.9322(3) 0.4076(3) 0.7828(5) 0.051(2) Uani 1 1 d .
H1C H 0.9406 0.3857 0.8243 0.062 Uiso 1 1 calc R
H1D H 0.9046 0.3941 0.7555 0.062 Uiso 1 1 calc R
N2 N 0.9619(3) 0.5054(3) 0.7386(4) 0.0482(19) Uani 1 1 d .
H2C H 0.9446 0.5281 0.7062 0.058 Uiso 1 1 calc R
H2D H 0.9893 0.5222 0.7614 0.058 Uiso 1 1 calc R
N3 N 0.8652(3) 0.4522(3) 0.9152(5) 0.0490(19) Uani 1 1 d .
H3C H 0.8357 0.4402 0.8917 0.059 Uiso 1 1 calc R
H3D H 0.8802 0.4258 0.9433 0.059 Uiso 1 1 calc R
N4 N 0.8930(3) 0.5501(3) 0.8690(4) 0.0405(17) Uani 1 1 d .
H4C H 0.9198 0.5651 0.8962 0.049 Uiso 1 1 calc R
H4D H 0.8844 0.5707 0.8261 0.049 Uiso 1 1 calc R
O2W O 0.8771(3) 0.5358(3) 0.1788(6) 0.088(3) Uani 1 1 d U
O3W O 0.1916(4) 0.3451(5) 0.9244(7) 0.130(4) Uani 1 1 d .
O4W O 1.0931(9) 0.3264(6) 0.7416(8) 0.094(6) Uani 0.50 1 d P
O5W O 0.7829(6) 0.3750(7) 0.8311(12) 0.083(5) Uani 0.50 1 d P
O6W O 0.8530(8) 0.2644(7) 0.7516(11) 0.094(5) Uani 0.50 1 d PU
O7W O 0.8323(6) 0.4832(7) 0.7199(11) 0.185(6) Uani 1 1 d U
O8W O 0.1023(8) 0.3895(8) 0.6046(12) 0.100(6) Uani 0.50 1 d PU
O9W O 0.7713(10) 0.1919(10) 0.7764(16) 0.140(9) Uani 0.50 1 d PU

loop_
_atom_site_aniso_label
_atom_site_aniso_U_11
_atom_site_aniso_U_22
_atom_site_aniso_U_33
_atom_site_aniso_U_23
_atom_site_aniso_U_13
_atom_site_aniso_U_12
Cu1 0.0454(6) 0.0275(5) 0.0396(6) 0.0046(4) -0.0029(5) -0.0038(4)
As1 0.0142(4) 0.0142(4) 0.0179(7) 0.000 0.000 0.000
Nb1 0.0196(3) 0.0161(3) 0.0242(3) 0.0011(2) 0.0008(2) 0.0009(2)
Nb2 0.0200(3) 0.0188(3) 0.0221(3) 0.0035(2) 0.0014(2) -0.0005(2)
Nb3 0.0181(3) 0.0209(3) 0.0223(3) 0.0018(2) -0.0019(2) 0.0018(2)
Sb1 0.0240(3) 0.0279(4) 0.0205(3) 0.000 0.000 0.0009(3)
O1 0.034(3) 0.021(2) 0.043(3) -0.003(2) -0.001(2) 0.002(2)
O2 0.038(3) 0.034(3) 0.033(3) 0.010(2) 0.007(2) -0.003(2)
O3 0.032(3) 0.040(3) 0.030(3) 0.004(2) -0.009(2) 0.001(2)
O4 0.025(2) 0.021(2) 0.028(3) 0.002(2) -0.004(2) 0.0020(19)
O5 0.022(2) 0.019(2) 0.030(3) 0.005(2) 0.000(2) 0.0012(18)
O6 0.025(2) 0.022(2) 0.025(3) 0.003(2) 0.000(2) 0.0000(19)
O7 0.022(2) 0.025(2) 0.024(3) 0.000(2) 0.001(2) 0.0006(19)
O8 0.023(2) 0.020(2) 0.028(3) 0.002(2) -0.001(2) -0.0011(19)
O9 0.023(2) 0.024(2) 0.030(3) 0.002(2) 0.003(2) -0.0005(19)
O10 0.017(2) 0.016(2) 0.024(2) 0.0041(19) -0.0007(19) -0.0003(17)
O1W 0.045(3) 0.037(3) 0.056(4) 0.011(3) -0.018(3) -0.007(3)
C1 0.141(13) 0.054(7) 0.094(10) -0.010(7) 0.055(10) 0.015(7)
C2 0.115(11) 0.051(7) 0.106(11) -0.006(7) 0.054(9) -0.010(7)
C3 0.084(8) 0.065(7) 0.078(8) 0.019(6) 0.028(7) 0.004(6)
C4 0.061(6) 0.045(6) 0.099(9) 0.000(6) 0.020(6) 0.004(5)
N1 0.075(6) 0.033(4) 0.047(5) 0.001(3) -0.010(4) -0.003(4)
N2 0.068(5) 0.039(4) 0.037(4) 0.002(3) -0.001(4) -0.005(4)
N3 0.043(4) 0.035(4) 0.069(5) 0.018(4) 0.003(4) -0.001(3)
N4 0.037(4) 0.038(4) 0.047(4) 0.006(3) 0.003(3) -0.002(3)
O2W 0.093(5) 0.057(4) 0.115(6) 0.017(4) 0.048(5) 0.015(4)
O3W 0.087(7) 0.194(12) 0.108(9) 0.032(8) 0.020(6) 0.011(7)
O4W 0.19(2) 0.064(10) 0.026(7) -0.009(7) 0.018(10) 0.026(11)
O5W 0.061(10) 0.095(12) 0.093(13) 0.017(10) -0.021(9) 0.003(9)
O6W 0.126(10) 0.088(8) 0.068(8) -0.027(7) -0.024(7) 0.011(7)
O7W 0.171(9) 0.195(10) 0.188(10) 0.006(8) -0.030(8) 0.005(8)
O8W 0.102(9) 0.112(9) 0.085(9) 0.006(8) 0.014(8) 0.021(8)
O9W 0.145(12) 0.152(12) 0.125(11) 0.000(9) -0.003(9) 0.007(9)

loop_
_atom_type_symbol
_atom_type_description
_atom_type_scat_dispersion_real
_atom_type_scat_dispersion_imag
_atom_type_scat_source
C C 0.0033 0.0016 'International Tables Vol C Tables 4.2.6.8 and 6.1.1.4'
H H 0.0000 0.0000 'International Tables Vol C Tables 4.2.6.8 and 6.1.1.4'
N N 0.0061 0.0033 'International Tables Vol C Tables 4.2.6.8 and 6.1.1.4'
O O 0.0106 0.0060 'International Tables Vol C Tables 4.2.6.8 and 6.1.1.4'
As As 0.0499 2.0058 'International Tables Vol C Tables 4.2.6.8 and 6.1.1.4'
Cu Cu 0.3201 1.2651 'International Tables Vol C Tables 4.2.6.8 and 6.1.1.4'
Nb Nb -2.0727 0.6215 'International Tables Vol C Tables 4.2.6.8 and 6.1.1.4'
Sb Sb -0.5866 1.5461 'International Tables Vol C Tables 4.2.6.8 and 6.1.1.4'

loop_
_geom_angle_atom_site_label_1
_geom_angle_atom_site_label_2
_geom_angle_atom_site_label_3
_geom_angle
_geom_angle_site_symmetry_1
_geom_angle_site_symmetry_3
N3 Cu1 N1 95.5(3) . .
N3 Cu1 N2 178.7(3) . .
N1 Cu1 N2 84.8(3) . .
N3 Cu1 N4 84.6(3) . .
N1 Cu1 N4 177.0(3) . .
N2 Cu1 N4 95.1(3) . .
N3 Cu1 O1W 92.3(3) . .
N1 Cu1 O1W 90.4(3) . .
N2 Cu1 O1W 89.0(3) . .
N4 Cu1 O1W 92.6(3) . .
O10 As1 O10 108.83(15) 2 15
O10 As1 O10 108.83(15) 2 16
O10 As1 O10 110.8(3) 15 16
O10 As1 O10 110.8(3) 2 .
O10 As1 O10 108.82(15) 15 .
O10 As1 O10 108.82(15) 16 .
O1 Nb1 O9 102.7(2) . .
O1 Nb1 O8 100.6(2) . .
O9 Nb1 O8 86.62(19) . .
O1 Nb1 O4 102.2(2) . .
O9 Nb1 O4 90.8(2) . .
O8 Nb1 O4 157.04(19) . .
O1 Nb1 O5 101.0(2) . .
O9 Nb1 O5 156.24(19) . .
O8 Nb1 O5 88.42(19) . .
O4 Nb1 O5 84.82(19) . .
O1 Nb1 O10 172.2(2) . .
O9 Nb1 O10 83.71(17) . .
O8 Nb1 O10 83.96(17) . .
O4 Nb1 O10 73.08(16) . .
O5 Nb1 O10 72.66(16) . .
O2 Nb2 O9 102.5(2) . 15
O2 Nb2 O5 103.9(2) . .
O9 Nb2 O5 96.2(2) 15 .
O2 Nb2 O6 99.9(2) . .
O9 Nb2 O6 153.01(18) 15 .
O5 Nb2 O6 92.90(19) . .
O2 Nb2 O7 98.9(2) . 2
O9 Nb2 O7 86.21(19) 15 2
O5 Nb2 O7 155.99(19) . 2
O6 Nb2 O7 75.51(17) . 2
O2 Nb2 O10 171.0(2) . .
O9 Nb2 O10 86.51(17) 15 .
O5 Nb2 O10 74.99(17) . .
O6 Nb2 O10 71.41(16) . .
O7 Nb2 O10 81.34(16) 2 .
O2 Nb2 Sb1 96.49(18) . .
O9 Nb2 Sb1 121.50(14) 15 .
O5 Nb2 Sb1 131.78(14) . .
O6 Nb2 Sb1 40.16(12) . .
O7 Nb2 Sb1 36.00(12) 2 .
O10 Nb2 Sb1 78.33(10) . .
O3 Nb3 O8 103.2(2) . 16
O3 Nb3 O4 100.6(2) . .
O8 Nb3 O4 96.9(2) 16 .
O3 Nb3 O6 99.0(2) . .
O8 Nb3 O6 154.01(18) 16 .
O4 Nb3 O6 92.16(19) . .
O3 Nb3 O7 101.4(2) . .
O8 Nb3 O7 87.29(19) 16 .
O4 Nb3 O7 156.00(19) . .
O6 Nb3 O7 75.05(17) . .
O3 Nb3 O10 169.3(2) . .
O8 Nb3 O10 87.27(17) 16 .
O4 Nb3 O10 75.27(17) . .
O6 Nb3 O10 71.55(16) . .
O7 Nb3 O10 81.37(16) . .
O3 Nb3 Sb1 97.88(18) . .
O8 Nb3 Sb1 122.33(14) 16 .
O4 Nb3 Sb1 130.90(14) . .
O6 Nb3 Sb1 39.93(12) . .
O7 Nb3 Sb1 35.70(12) . .
O10 Nb3 Sb1 78.24(10) . .
O7 Sb1 O7 100.8(3) . 2
O7 Sb1 O6 76.31(17) . 2
O7 Sb1 O6 75.90(17) 2 2
O7 Sb1 O6 75.90(17) . .
O7 Sb1 O6 76.31(17) 2 .
O6 Sb1 O6 135.7(3) 2 .
O7 Sb1 Nb2 38.23(13) . 2
O7 Sb1 Nb2 93.15(13) 2 2
O6 Sb1 Nb2 38.74(12) 2 2
O6 Sb1 Nb2 110.37(12) . 2
O7 Sb1 Nb2 93.15(13) . .
O7 Sb1 Nb2 38.23(13) 2 .
O6 Sb1 Nb2 110.37(12) 2 .
O6 Sb1 Nb2 38.74(12) . .
Nb2 Sb1 Nb2 110.06(3) 2 .
O7 Sb1 Nb3 93.22(13) . 2
O7 Sb1 Nb3 37.83(13) 2 2
O6 Sb1 Nb3 38.67(12) 2 2
O6 Sb1 Nb3 110.31(13) . 2
Nb2 Sb1 Nb3 66.349(17) 2 2
Nb2 Sb1 Nb3 75.016(18) . 2
O7 Sb1 Nb3 37.83(13) . .
O7 Sb1 Nb3 93.22(13) 2 .
O6 Sb1 Nb3 110.31(13) 2 .
O6 Sb1 Nb3 38.67(12) . .
Nb2 Sb1 Nb3 75.016(18) 2 .
Nb2 Sb1 Nb3 66.350(17) . .
Nb3 Sb1 Nb3 109.73(3) 2 .
Nb3 O4 Nb1 122.4(2) . .
Nb2 O5 Nb1 122.9(2) . .
Nb2 O6 Nb3 118.3(2) . .
Nb2 O6 Sb1 101.10(19) . .
Nb3 O6 Sb1 101.40(18) . .
Sb1 O7 Nb3 106.5(2) . .
Sb1 O7 Nb2 105.8(2) . 2
Nb3 O7 Nb2 143.4(2) . 2
Nb3 O8 Nb1 153.7(3) 15 .
Nb2 O9 Nb1 156.0(3) 16 .
As1 O10 Nb3 124.3(2) . .
As1 O10 Nb2 124.0(2) . .
Nb3 O10 Nb2 95.66(16) . .
As1 O10 Nb1 124.5(2) . .
Nb3 O10 Nb1 88.89(14) . .
Nb2 O10 Nb1 89.35(14) . .
C2 C1 N1 114.6(10) . .
C1 C2 N2 116.0(11) . .
N3 C3 C4 109.8(10) . .
N4 C4 C3 109.9(8) . .
C1 N1 Cu1 107.8(6) . .
C2 N2 Cu1 108.8(6) . .
C3 N3 Cu1 108.4(6) . .
C4 N4 Cu1 108.5(6) . .

loop_
_geom_bond_atom_site_label_1
_geom_bond_atom_site_label_2
_geom_bond_distance
_geom_bond_site_symmetry_2
Cu1 N3 2.005(7) .
Cu1 N1 2.012(7) .
Cu1 N2 2.016(7) .
Cu1 N4 2.024(7) .
Cu1 O1W 2.297(6) .
As1 O10 1.688(4) 2
As1 O10 1.688(4) 15
As1 O10 1.688(4) 16
As1 O10 1.688(4) .
Nb1 O1 1.756(5) .
Nb1 O9 1.946(5) .
Nb1 O8 1.967(5) .
Nb1 O4 1.995(5) .
Nb1 O5 2.017(5) .
Nb1 O10 2.463(4) .
Nb2 O2 1.759(5) .
Nb2 O9 1.892(5) 15
Nb2 O5 1.907(5) .
Nb2 O6 2.097(5) .
Nb2 O7 2.115(5) 2
Nb2 O10 2.439(4) .
Nb2 Sb1 3.2891(7) .
Nb3 O3 1.760(5) .
Nb3 O8 1.890(5) 16
Nb3 O4 1.912(5) .
Nb3 O6 2.104(5) .
Nb3 O7 2.111(5) .
Nb3 O10 2.427(4) .
Nb3 Sb1 3.3011(7) .
Sb1 O7 2.009(5) .
Sb1 O7 2.009(5) 2
Sb1 O6 2.162(5) 2
Sb1 O6 2.162(5) .
Sb1 Nb2 3.2891(7) 2
Sb1 Nb3 3.3010(7) 2
O7 Nb2 2.115(5) 2
O8 Nb3 1.890(5) 15
O9 Nb2 1.892(5) 16
C1 C2 1.356(16) .
C1 N1 1.479(14) .
C2 N2 1.456(13) .
C3 N3 1.462(14) .
C3 C4 1.470(14) .
C4 N4 1.459(12) .
